data_4133894
loop_
_publ_author_name
'Cao, Wenxia'
'Dai, Fengying'
'Hu, Rongrong'
'Tang, Ben Zhong'

_publ_section_title
;
 Economic Sulfur Conversion to Functional Polythioamides Through
 Catalyst-free Multicomponent Polymerizations of Sulfur, Acids, and
 Amines.
;
_journal_name_full 'Journal of the American Chemical Society'
_journal_paper_doi 10.1021/jacs.9b11066
_journal_year 2019
_chemical_formula_moiety 'C14 H13 N O S'
_chemical_formula_sum 'C14 H13 N O S'
_chemical_formula_weight 243.31
_space_group_crystal_system monoclinic
_space_group_IT_number 14
_space_group_name_Hall '-P 2ybc'
_space_group_name_H-M_alt 'P 1 21/c 1'
_atom_sites_solution_hydrogens geom
_atom_sites_solution_primary dual
_audit_creation_date 2018-11-29
_audit_creation_method
;
Olex2 1.2
(compiled 2018.05.29 svn.r3508 for OlexSys, GUI svn.r5506)
;
_cell_angle_alpha 90
_cell_angle_beta 106.568(4)
_cell_angle_gamma 90
_cell_formula_units_Z 4
_cell_length_a 12.2884(4)
_cell_length_b 12.8082(4)
_cell_length_c 8.0660(3)
_cell_measurement_reflns_used 3490
_cell_measurement_temperature 149.99(10)
_cell_measurement_theta_max 72.8230
_cell_measurement_theta_min 6.6980
_cell_volume 1216.82(8)
_computing_cell_refinement 'CrysAlisPro 1.171.39.44a (Rigaku OD, 2018)'
_computing_data_collection 'CrysAlisPro 1.171.39.44a (Rigaku OD, 2018)'
_computing_data_reduction 'CrysAlisPro 1.171.39.44a (Rigaku OD, 2018)'
_computing_molecular_graphics 'Olex2 (Dolomanov et al., 2009)'
_computing_publication_material 'Olex2 (Dolomanov et al., 2009)'
_computing_structure_refinement 'ShelXL (Sheldrick, 2015)'
_computing_structure_solution 'ShelXT (Sheldrick, 2015)'
_diffrn_ambient_environment N~2~
_diffrn_ambient_temperature 149.99(10)
_diffrn_detector 'CCD plate'
_diffrn_measured_fraction_theta_full 0.987
_diffrn_measured_fraction_theta_max 0.987
_diffrn_measurement_details
;
List of Runs (angles in degrees, time in seconds):

  # Type    Start    End  Width  t~exp~   \w     \q     \k     \f   Frames
--------------------------------------------------------------------------
  1  \w     52.00  82.00   0.50    2.68    --    0.00  57.00 120.00   60
  2  \w     -9.00  35.00   0.50    2.68    --    0.00  57.00 120.00   88
  3  \w    -87.00 -43.00   0.50    2.68    --    0.00 -38.00   0.00   88
  4  \w    -30.00   8.00   0.50    2.68    --    0.00 -38.00   0.00   76
  5  \w   -113.00 -59.00   0.50   10.72    --  -98.80  72.00 120.00  108
  6  \w   -113.00 -11.00   0.50   10.72    --  -98.80  72.00 -90.00  204
  7  \w   -180.00 -85.00   0.50   10.72    --  -98.80 -72.00  30.00  190
  8  \w   -110.00 -54.00   0.50   10.72    --  -98.80  72.00  60.00  112
  9  \w    -64.00 -10.00   0.50   10.72    --  -98.80  72.00 -30.00  108
 10  \w   -186.00 -90.00   0.50   10.72    --  -98.80 -72.00  60.00  192
 11  \w    -90.00 -64.00   0.50   10.72    --  -98.80  72.00-150.00   52
 12  \w    -92.00 -66.00   0.50   10.72    --  -98.80  72.00-180.00   52
 13  \w   -186.00-161.00   0.50   10.72    --  -98.80 -72.00-150.00   50
 14  \w   -101.00 -76.00   0.50   10.72    --  -98.80  72.00 150.00   50
 15  \w   -185.00 -86.00   0.50   10.72    --  -98.80 -57.00 120.00  198
;
_diffrn_measurement_device 'four-circle diffractometer'
_diffrn_measurement_device_type 'XtaLAB AFC12 (RCD3): Kappa single'
_diffrn_measurement_method '\w scans'
_diffrn_orient_matrix_type 'CrysAlisPro convention (1999,Acta A55,543-557)'
_diffrn_orient_matrix_UB_11 0.0604774000
_diffrn_orient_matrix_UB_12 0.0281573000
_diffrn_orient_matrix_UB_13 -0.1369697000
_diffrn_orient_matrix_UB_21 -0.0099316000
_diffrn_orient_matrix_UB_22 0.1168265000
_diffrn_orient_matrix_UB_23 0.0386710000
_diffrn_orient_matrix_UB_31 0.1155413000
_diffrn_orient_matrix_UB_32 -0.0047885000
_diffrn_orient_matrix_UB_33 0.1396126000
_diffrn_radiation_monochromator mirror
_diffrn_radiation_probe x-ray
_diffrn_radiation_type CuK\a
_diffrn_radiation_wavelength 1.54184
_diffrn_reflns_av_R_equivalents 0.0294
_diffrn_reflns_av_unetI/netI 0.0390
_diffrn_reflns_Laue_measured_fraction_full 0.987
_diffrn_reflns_Laue_measured_fraction_max 0.987
_diffrn_reflns_limit_h_max 14
_diffrn_reflns_limit_h_min -13
_diffrn_reflns_limit_k_max 12
_diffrn_reflns_limit_k_min -15
_diffrn_reflns_limit_l_max 9
_diffrn_reflns_limit_l_min -9
_diffrn_reflns_number 6249
_diffrn_reflns_point_group_measured_fraction_full 0.987
_diffrn_reflns_point_group_measured_fraction_max 0.987
_diffrn_reflns_theta_full 67.077
_diffrn_reflns_theta_max 67.077
_diffrn_reflns_theta_min 3.753
_diffrn_source 'Rotating-anode X-ray tube (dual wavelength)'
_diffrn_source_type 'Rigaku (Cu) X-ray DW Source'
_exptl_absorpt_coefficient_mu 2.207
_exptl_absorpt_correction_T_max 1.00000
_exptl_absorpt_correction_T_min 0.76812
_exptl_absorpt_correction_type multi-scan
_exptl_absorpt_process_details
;
CrysAlisPro 1.171.39.44a (Rigaku Oxford Diffraction, 2018)
Empirical absorption correction using spherical harmonics,
 implemented in SCALE3 ABSPACK scaling algorithm.
;
_exptl_crystal_density_diffrn 1.328
_exptl_crystal_description block
_exptl_crystal_F_000 512
_exptl_crystal_size_max 0.06
_exptl_crystal_size_mid 0.05
_exptl_crystal_size_min 0.04
_refine_diff_density_max 0.418
_refine_diff_density_min -0.250
_refine_diff_density_rms 0.063
_refine_ls_extinction_method none
_refine_ls_goodness_of_fit_ref 1.039
_refine_ls_hydrogen_treatment constr
_refine_ls_matrix_type full
_refine_ls_number_parameters 155
_refine_ls_number_reflns 2140
_refine_ls_number_restraints 0
_refine_ls_restrained_S_all 1.039
_refine_ls_R_factor_all 0.0507
_refine_ls_R_factor_gt 0.0433
_refine_ls_shift/su_max 0.001
_refine_ls_shift/su_mean 0.000
_refine_ls_structure_factor_coef Fsqd
_refine_ls_weighting_details 'w=1/[\s^2^(Fo^2^)+(0.0796P)^2^+0.2211P] where P=(Fo^2^+2Fc^2^)/3'
_refine_ls_weighting_scheme calc
_refine_ls_wR_factor_gt 0.1160
_refine_ls_wR_factor_ref 0.1208
_reflns_Friedel_coverage 0.000
_reflns_number_gt 1813
_reflns_number_total 2140
_reflns_threshold_expression 'I > 2\s(I)'
_cod_data_source_file ja9b11066_si_002.cif
_cod_data_source_block cwx_1
_cod_original_cell_volume 1216.82(7)
_cod_database_code 4133894
_shelx_shelxl_version_number 2018/3
_shelx_space_group_comment
;
The symmetry employed for this shelxl refinement is uniquely defined
by the following loop, which should always be used as a source of
symmetry information in preference to the above space-group names.
They are only intended as comments.
;
_reflns_odcompleteness_completeness 98.29
_reflns_odcompleteness_iscentric 1
_reflns_odcompleteness_theta 66.97
_olex2_refinement_description
;
1. Fixed Uiso
 At 1.2 times of:
  All C(H) groups, All N(H) groups
 At 1.5 times of:
  All C(H,H,H) groups
2.a Aromatic/amide H refined with riding coordinates:
 N003(H003), C007(H007), C009(H009), C00A(H00A), C00B(H00B), C00C(H00C),
 C00D(H00D), C00E(H00E), C00F(H00F), C00G(H00G)
2.b Idealised Me refined as rotating group:
 C00H(H00H,H00I,H00J)
;
_olex2_submission_special_instructions 'No special instructions were received'
_oxdiff_exptl_absorpt_empirical_details
;
Empirical correction (ABSPACK) includes:
- Absorption correction using spherical harmonics
- Frame scaling
;
_oxdiff_exptl_absorpt_empirical_full_max 1.417
_oxdiff_exptl_absorpt_empirical_full_min 0.716

loop_
_space_group_symop_operation_xyz
'x, y, z'
'-x, y+1/2, -z+1/2'
'-x, -y, -z'
'x, -y-1/2, z-1/2'

loop_
_atom_site_label
_atom_site_type_symbol
_atom_site_fract_x
_atom_site_fract_y
_atom_site_fract_z
_atom_site_U_iso_or_equiv
_atom_site_adp_type
_atom_site_occupancy
_atom_site_site_symmetry_order
_atom_site_calc_flag
_atom_site_refinement_flags_posn
S01 S 0.60993(4) 0.59550(4) 0.34885(6) 0.0375(2) Uani 1 1 d .
O1 O 0.10588(12) 0.77675(13) 0.0647(2) 0.0477(4) Uani 1 1 d .
N003 N 0.52188(13) 0.71044(13) 0.5544(2) 0.0318(4) Uani 1 1 d .
H003 H 0.531799 0.739948 0.653396 0.038 Uiso 1 1 calc R
C004 C 0.41596(15) 0.72917(15) 0.4275(2) 0.0304(4) Uani 1 1 d .
C005 C 0.20900(16) 0.76679(17) 0.1865(2) 0.0356(5) Uani 1 1 d .
C006 C 0.70262(16) 0.63759(15) 0.6945(2) 0.0317(4) Uani 1 1 d .
C007 C 0.68227(17) 0.62088(16) 0.8538(3) 0.0347(4) Uani 1 1 d .
H007 H 0.608050 0.618175 0.860688 0.042 Uiso 1 1 calc R
C008 C 0.60713(16) 0.65159(15) 0.5346(2) 0.0315(4) Uani 1 1 d .
C009 C 0.37822(16) 0.82985(16) 0.3902(3) 0.0359(5) Uani 1 1 d .
H009 H 0.422405 0.885276 0.446613 0.043 Uiso 1 1 calc R
C00A C 0.34859(17) 0.64605(16) 0.3473(3) 0.0357(5) Uani 1 1 d .
H00A H 0.372688 0.577781 0.375153 0.043 Uiso 1 1 calc R
C00B C 0.24587(18) 0.66508(17) 0.2261(3) 0.0387(5) Uani 1 1 d .
H00B H 0.201286 0.609557 0.170921 0.046 Uiso 1 1 calc R
C00C C 0.27476(17) 0.84951(17) 0.2692(3) 0.0389(5) Uani 1 1 d .
H00C H 0.249817 0.917794 0.243828 0.047 Uiso 1 1 calc R
C00D C 0.81477(17) 0.64129(17) 0.6869(3) 0.0389(5) Uani 1 1 d .
H00D H 0.829596 0.650926 0.581180 0.047 Uiso 1 1 calc R
C00E C 0.77219(19) 0.60825(17) 1.0022(3) 0.0411(5) Uani 1 1 d .
H00E H 0.758184 0.595989 1.107871 0.049 Uiso 1 1 calc R
C00F C 0.90334(19) 0.6307(2) 0.8354(3) 0.0467(6) Uani 1 1 d .
H00F H 0.977745 0.634935 0.829743 0.056 Uiso 1 1 calc R
C00G C 0.88258(19) 0.61390(18) 0.9928(3) 0.0447(5) Uani 1 1 d .
H00G H 0.942887 0.606372 1.092427 0.054 Uiso 1 1 calc R
C00H C 0.0692(2) 0.8791(2) 0.0085(3) 0.0532(6) Uani 1 1 d .
H00H H -0.002328 0.875648 -0.079339 0.080 Uiso 1 1 calc GR
H00I H 0.124448 0.911934 -0.037812 0.080 Uiso 1 1 calc GR
H00J H 0.060664 0.919163 0.104676 0.080 Uiso 1 1 calc GR

loop_
_atom_site_aniso_label
_atom_site_aniso_U_11
_atom_site_aniso_U_22
_atom_site_aniso_U_33
_atom_site_aniso_U_23
_atom_site_aniso_U_13
_atom_site_aniso_U_12
S01 0.0474(3) 0.0405(3) 0.0252(3) -0.00055(19) 0.0112(2) 0.0086(2)
O1 0.0354(8) 0.0606(11) 0.0423(9) 0.0051(7) 0.0035(7) 0.0029(7)
N003 0.0357(8) 0.0353(9) 0.0244(8) -0.0019(6) 0.0084(7) 0.0009(7)
C004 0.0324(9) 0.0357(11) 0.0247(9) -0.0009(7) 0.0107(8) -0.0001(7)
C005 0.0307(9) 0.0471(12) 0.0304(10) 0.0041(8) 0.0108(8) 0.0000(8)
C006 0.0375(10) 0.0295(10) 0.0278(9) -0.0001(7) 0.0089(8) 0.0016(8)
C007 0.0392(10) 0.0377(11) 0.0285(10) 0.0009(8) 0.0118(8) 0.0026(8)
C008 0.0363(10) 0.0313(10) 0.0276(9) 0.0032(7) 0.0104(8) 0.0009(7)
C009 0.0337(10) 0.0332(11) 0.0418(11) -0.0027(9) 0.0124(9) -0.0029(8)
C00A 0.0398(11) 0.0327(11) 0.0348(10) 0.0017(8) 0.0109(9) -0.0004(8)
C00B 0.0398(11) 0.0403(12) 0.0356(10) -0.0043(9) 0.0103(9) -0.0073(9)
C00C 0.0353(11) 0.0362(11) 0.0462(12) 0.0054(9) 0.0135(9) 0.0041(8)
C00D 0.0403(11) 0.0453(13) 0.0335(10) -0.0009(9) 0.0144(9) 0.0030(9)
C00E 0.0508(13) 0.0450(13) 0.0267(10) 0.0016(9) 0.0101(9) 0.0040(9)
C00F 0.0375(11) 0.0603(15) 0.0406(12) -0.0069(10) 0.0086(10) 0.0013(10)
C00G 0.0422(12) 0.0544(14) 0.0322(11) -0.0035(10) 0.0018(9) 0.0072(10)
C00H 0.0431(12) 0.0728(17) 0.0442(13) 0.0166(12) 0.0131(11) 0.0155(12)

loop_
_atom_type_symbol
_atom_type_description
_atom_type_scat_dispersion_real
_atom_type_scat_dispersion_imag
_atom_type_scat_source
C C 0.0181 0.0091 'International Tables Vol C Tables 4.2.6.8 and 6.1.1.4'
H H 0.0000 0.0000 'International Tables Vol C Tables 4.2.6.8 and 6.1.1.4'
N N 0.0311 0.0180 'International Tables Vol C Tables 4.2.6.8 and 6.1.1.4'
O O 0.0492 0.0322 'International Tables Vol C Tables 4.2.6.8 and 6.1.1.4'
S S 0.3331 0.5567 'International Tables Vol C Tables 4.2.6.8 and 6.1.1.4'

loop_
_geom_angle_atom_site_label_1
_geom_angle_atom_site_label_2
_geom_angle_atom_site_label_3
_geom_angle
C005 O1 C00H 117.38(18)
C008 N003 C004 126.44(16)
C009 C004 N003 119.74(17)
C009 C004 C00A 119.85(18)
C00A C004 N003 120.34(17)
O1 C005 C00B 115.31(18)
O1 C005 C00C 124.62(19)
C00C C005 C00B 120.07(18)
C007 C006 C008 120.92(17)
C007 C006 C00D 118.93(18)
C00D C006 C008 120.15(17)
C00E C007 C006 120.32(19)
N003 C008 S01 124.56(15)
N003 C008 C006 114.56(16)
C006 C008 S01 120.88(14)
C004 C009 C00C 120.57(19)
C00B C00A C004 119.84(19)
C00A C00B C005 120.14(19)
C005 C00C C009 119.50(19)
C00F C00D C006 120.25(19)
C00G C00E C007 119.96(19)
C00D C00F C00G 120.5(2)
C00F C00G C00E 120.0(2)

loop_
_geom_bond_atom_site_label_1
_geom_bond_atom_site_label_2
_geom_bond_distance
S01 C008 1.6705(19)
O1 C005 1.370(2)
O1 C00H 1.419(3)
N003 C004 1.428(2)
N003 C008 1.337(2)
C004 C009 1.374(3)
C004 C00A 1.390(3)
C005 C00B 1.386(3)
C005 C00C 1.383(3)
C006 C007 1.394(3)
C006 C008 1.487(3)
C006 C00D 1.397(3)
C007 C00E 1.388(3)
C009 C00C 1.387(3)
C00A C00B 1.380(3)
C00D C00F 1.376(3)
C00E C00G 1.382(3)
C00F C00G 1.381(3)
